data_7050247
loop_
_publ_author_name
'Ferretti, Valeria'
'Bertolasi, Valerio'
'Pretto, Loretta'

_publ_section_title
;
 Supramolecular aggregation by means of charge-assisted hydrogen bonds
 in acid-base adducts containing amidinium cations
;
_journal_issue 5
_journal_name_full 'New Journal of Chemistry'
_journal_page_first 646
_journal_paper_doi 10.1039/b314143h
_journal_volume 28
_journal_year 2004
_chemical_formula_moiety 'C2 H7 N2, C4 H7 O4'
_chemical_formula_sum 'C6 H14 N2 O4'
_chemical_formula_weight 178.19
_chemical_name_systematic
;
amidinium (2-hydroxyethoxy)acetate
;
_space_group_IT_number 14
_symmetry_cell_setting monoclinic
_symmetry_space_group_name_Hall '-P 2yn'
_symmetry_space_group_name_H-M 'P 1 21/n 1'
_atom_sites_solution_hydrogens geom
_atom_sites_solution_primary direct
_atom_sites_solution_secondary difmap
_audit_creation_method SHELXL-97
_cell_angle_alpha 90.00
_cell_angle_beta 108.0890(17)
_cell_angle_gamma 90.00
_cell_formula_units_Z 4
_cell_length_a 8.0430(3)
_cell_length_b 11.4270(4)
_cell_length_c 10.5020(5)
_cell_measurement_reflns_used 1749
_cell_measurement_temperature 293
_cell_measurement_theta_max 27.5
_cell_measurement_theta_min 1.0
_cell_volume 917.51(6)
_computing_cell_refinement 'DENZO-SMN (Otwinowski & Minor, 1997)'
_computing_data_collection 'Kappa CCD server software (Nonius, 1997)'
_computing_data_reduction 'DENZO-SMN (Otwinowski & Minor, 1997)'
_computing_molecular_graphics 'ORTEPIII (Burnett & Johnson, 1996)'
_computing_publication_material
;
SHELXL-97 (Sheldrick, 1997); PARST (Nardelli, 1983, 1995);
WINGX (Farrugia, 1999)
;
_computing_structure_refinement 'SHELXL-97 (Sheldrick, 1997)'
_computing_structure_solution 'SIR97 (Altomare et al.,1999)'
_diffrn_ambient_temperature 293
_diffrn_measured_fraction_theta_full 0.991
_diffrn_measured_fraction_theta_max 0.991
_diffrn_measurement_device_type 'Nonius Kappa CCD'
_diffrn_measurement_method '\f scans and \w scans'
_diffrn_radiation_monochromator graphite
_diffrn_radiation_source 'fine-focus sealed tube'
_diffrn_radiation_type MoK\a
_diffrn_radiation_wavelength 0.71070
_diffrn_reflns_av_R_equivalents 0.029
_diffrn_reflns_av_sigmaI/netI 0.0425
_diffrn_reflns_limit_h_max 10
_diffrn_reflns_limit_h_min 0
_diffrn_reflns_limit_k_max 14
_diffrn_reflns_limit_k_min 0
_diffrn_reflns_limit_l_max 12
_diffrn_reflns_limit_l_min -12
_diffrn_reflns_number 5856
_diffrn_reflns_theta_full 27.49
_diffrn_reflns_theta_max 27.49
_diffrn_reflns_theta_min 3.57
_exptl_absorpt_coefficient_mu 0.108
_exptl_absorpt_correction_type none
_exptl_crystal_colour colourless
_exptl_crystal_density_diffrn 1.290
_exptl_crystal_density_method 'not measured'
_exptl_crystal_description prism
_exptl_crystal_F_000 384
_exptl_crystal_size_max 0.38
_exptl_crystal_size_mid 0.21
_exptl_crystal_size_min 0.14
_refine_diff_density_max 0.169
_refine_diff_density_min -0.162
_refine_diff_density_rms 0.038
_refine_ls_extinction_method none
_refine_ls_goodness_of_fit_ref 1.123
_refine_ls_hydrogen_treatment mixed
_refine_ls_matrix_type full
_refine_ls_number_parameters 165
_refine_ls_number_reflns 2093
_refine_ls_number_restraints 0
_refine_ls_restrained_S_all 1.123
_refine_ls_R_factor_all 0.0885
_refine_ls_R_factor_gt 0.0476
_refine_ls_shift/su_max 0.017
_refine_ls_shift/su_mean 0.001
_refine_ls_structure_factor_coef Fsqd
_refine_ls_weighting_details 'calc w=1/[\s^2^(Fo^2^)+(0.0549P)^2^+0.1701P] where P=(Fo^2^+2Fc^2^)/3'
_refine_ls_weighting_scheme calc
_refine_ls_wR_factor_gt 0.1077
_refine_ls_wR_factor_ref 0.1388
_reflns_number_gt 1368
_reflns_number_total 2093
_reflns_threshold_expression I>2sigma(I)
_cod_data_source_file b314143h.txt
_cod_data_source_block polymorphII
_cod_depositor_comments
;
The following automatic conversions were performed:
'_symmetry_cell_setting' value 'Monoclinic' changed to 'monoclinic'
according to '/home/saulius/struct/CIF-dictionaries/cif_core.dic'
dictionary named 'cif_core.dic' version 2.4.1 from 2010-06-29.

Automatic conversion script
Id: cif_fix_enum 1527 2010-12-29 10:47:43Z saulius 
;
_cod_original_sg_symbol_H-M 'P 21/n'
_cod_database_code 7050247

loop_
_symmetry_equiv_pos_as_xyz
'x, y, z'
'-x+1/2, y+1/2, -z+1/2'
'-x, -y, -z'
'x-1/2, -y-1/2, z-1/2'

loop_
_atom_site_label
_atom_site_type_symbol
_atom_site_fract_x
_atom_site_fract_y
_atom_site_fract_z
_atom_site_U_iso_or_equiv
_atom_site_adp_type
_atom_site_occupancy
_atom_site_symmetry_multiplicity
_atom_site_calc_flag
_atom_site_refinement_flags
_atom_site_disorder_assembly
_atom_site_disorder_group
O1 O -0.08099(18) 0.04488(11) -0.18741(17) 0.0666(5) Uani 1 1 d . . .
O2 O -0.02112(17) -0.14451(11) -0.18221(17) 0.0698(5) Uani 1 1 d . . .
O3 O 0.33187(16) -0.10335(11) -0.10755(14) 0.0552(4) Uani 1 1 d . . .
O4 O 0.1828(2) -0.33249(13) -0.12266(19) 0.0749(5) Uani 1 1 d . . .
N1 N -0.4372(3) -0.01775(14) -0.31963(19) 0.0537(5) Uani 1 1 d . . .
N2 N -0.3748(2) -0.21106(15) -0.28527(19) 0.0543(4) Uani 1 1 d . . .
C1 C -0.4862(2) -0.12745(15) -0.33457(18) 0.0457(4) Uani 1 1 d . . .
C2 C -0.6706(3) -0.1568(2) -0.4092(3) 0.0628(6) Uani 1 1 d . . .
C3 C 0.0239(2) -0.03920(15) -0.1651(2) 0.0506(5) Uani 1 1 d . . .
C4 C 0.2169(3) -0.00837(17) -0.1136(2) 0.0542(5) Uani 1 1 d . . .
C5 C 0.3610(3) -0.17780(17) 0.0060(2) 0.0549(5) Uani 1 1 d . . .
C6 C 0.3520(3) -0.30240(19) -0.0393(3) 0.0599(6) Uani 1 1 d . . .
H2 H 0.121(4) -0.274(3) -0.146(3) 0.105(10) Uiso 1 1 d . . .
H11 H -0.524(3) 0.0355(19) -0.350(2) 0.062(6) Uiso 1 1 d . . .
H12 H -0.319(4) 0.000(2) -0.273(2) 0.073(7) Uiso 1 1 d . . .
H210 H -0.408(3) -0.286(2) -0.299(2) 0.060(6) Uiso 1 1 d . . .
H220 H -0.258(3) -0.191(2) -0.245(2) 0.071(7) Uiso 1 1 d . . .
H21 H -0.732(4) -0.096(3) -0.452(3) 0.119(11) Uiso 1 1 d . . .
H22 H -0.682(4) -0.212(3) -0.470(4) 0.121(12) Uiso 1 1 d . . .
H23 H -0.726(4) -0.191(3) -0.351(3) 0.114(11) Uiso 1 1 d . . .
H51 H 0.270(3) -0.1589(17) 0.050(2) 0.058(6) Uiso 1 1 d . . .
H41 H 0.241(3) 0.056(2) -0.175(2) 0.076(7) Uiso 1 1 d . . .
H61 H 0.431(3) -0.313(2) -0.094(3) 0.079(7) Uiso 1 1 d . . .
H52 H 0.480(3) -0.1625(18) 0.067(2) 0.072(7) Uiso 1 1 d . . .
H42 H 0.242(3) 0.031(2) -0.024(2) 0.070(6) Uiso 1 1 d . . .
H62 H 0.381(3) -0.354(2) 0.036(2) 0.069(6) Uiso 1 1 d . . .

loop_
_atom_site_aniso_label
_atom_site_aniso_U_11
_atom_site_aniso_U_22
_atom_site_aniso_U_33
_atom_site_aniso_U_23
_atom_site_aniso_U_13
_atom_site_aniso_U_12
O1 0.0509(8) 0.0386(7) 0.1040(12) -0.0001(7) 0.0147(8) 0.0035(6)
O2 0.0434(7) 0.0376(7) 0.1125(13) -0.0075(7) 0.0011(8) -0.0023(6)
O3 0.0473(7) 0.0522(8) 0.0694(9) 0.0064(6) 0.0228(7) 0.0009(6)
O4 0.0555(9) 0.0401(8) 0.1079(13) -0.0080(8) -0.0054(9) -0.0012(7)
N1 0.0482(10) 0.0382(8) 0.0690(11) 0.0006(7) 0.0097(9) -0.0001(7)
N2 0.0481(10) 0.0359(8) 0.0785(12) -0.0040(8) 0.0192(9) -0.0017(7)
C1 0.0482(10) 0.0404(9) 0.0495(11) -0.0026(7) 0.0167(8) -0.0011(8)
C2 0.0515(12) 0.0585(13) 0.0702(15) -0.0038(12) 0.0068(11) -0.0094(11)
C3 0.0471(10) 0.0382(9) 0.0629(12) -0.0016(8) 0.0118(9) -0.0019(8)
C4 0.0491(11) 0.0407(10) 0.0719(15) -0.0018(9) 0.0173(10) -0.0053(8)
C5 0.0450(11) 0.0550(12) 0.0582(12) -0.0006(9) 0.0067(10) -0.0075(9)
C6 0.0498(12) 0.0524(11) 0.0711(14) 0.0049(11) 0.0095(11) 0.0036(9)

loop_
_atom_type_symbol
_atom_type_description
_atom_type_scat_dispersion_real
_atom_type_scat_dispersion_imag
_atom_type_scat_source
C C 0.0033 0.0016 'International Tables Vol C Tables 4.2.6.8 and 6.1.1.4'
H H 0.0000 0.0000 'International Tables Vol C Tables 4.2.6.8 and 6.1.1.4'
N N 0.0061 0.0033 'International Tables Vol C Tables 4.2.6.8 and 6.1.1.4'
O O 0.0106 0.0060 'International Tables Vol C Tables 4.2.6.8 and 6.1.1.4'

loop_
_geom_angle_atom_site_label_1
_geom_angle_atom_site_label_2
_geom_angle_atom_site_label_3
_geom_angle
_geom_angle_site_symmetry_1
_geom_angle_site_symmetry_3
_geom_angle_publ_flag
C4 O3 C5 115.58(16) . . ?
C6 O4 H2 111(2) . . ?
C1 N1 H11 115.6(13) . . ?
C1 N1 H12 119.1(14) . . ?
H11 N1 H12 125(2) . . ?
C1 N2 H210 120.1(14) . . ?
C1 N2 H220 118.0(14) . . ?
H210 N2 H220 121(2) . . ?
N2 C1 N1 120.71(19) . . ?
N2 C1 C2 119.68(18) . . ?
N1 C1 C2 119.62(19) . . ?
C1 C2 H21 114(2) . . ?
C1 C2 H22 114(2) . . ?
H21 C2 H22 106(3) . . ?
C1 C2 H23 110(2) . . ?
H21 C2 H23 111(3) . . ?
H22 C2 H23 102(3) . . ?
O1 C3 O2 124.23(17) . . ?
O1 C3 C4 116.33(16) . . ?
O2 C3 C4 119.44(16) . . ?
O3 C4 C3 114.84(15) . . ?
O3 C4 H41 108.8(13) . . ?
C3 C4 H41 108.3(13) . . ?
O3 C4 H42 111.2(13) . . ?
C3 C4 H42 108.9(13) . . ?
H41 C4 H42 104.2(18) . . ?
O3 C5 C6 108.85(18) . . ?
O3 C5 H51 107.5(12) . . ?
C6 C5 H51 112.4(11) . . ?
O3 C5 H52 108.1(13) . . ?
C6 C5 H52 108.5(13) . . ?
H51 C5 H52 111.4(18) . . ?
O4 C6 C5 111.77(18) . . ?
O4 C6 H61 106.3(15) . . ?
C5 C6 H61 109.1(14) . . ?
O4 C6 H62 107.8(14) . . ?
C5 C6 H62 110.3(14) . . ?
H61 C6 H62 112(2) . . ?

loop_
_geom_bond_atom_site_label_1
_geom_bond_atom_site_label_2
_geom_bond_distance
_geom_bond_site_symmetry_2
_geom_bond_publ_flag
O1 C3 1.252(2) . ?
O2 C3 1.253(2) . ?
O3 C4 1.415(2) . ?
O3 C5 1.424(2) . ?
O4 C6 1.413(3) . ?
O4 H2 0.82(4) . ?
N1 C1 1.309(2) . ?
N1 H11 0.91(2) . ?
N1 H12 0.95(3) . ?
N2 C1 1.302(2) . ?
N2 H210 0.90(2) . ?
N2 H220 0.93(3) . ?
C1 C2 1.485(3) . ?
C2 H21 0.89(4) . ?
C2 H22 0.88(4) . ?
C2 H23 0.95(4) . ?
C3 C4 1.518(3) . ?
C4 H41 1.03(2) . ?
C4 H42 1.01(2) . ?
C5 C6 1.496(3) . ?
C5 H51 1.00(2) . ?
C5 H52 0.98(2) . ?
C6 H61 0.99(3) . ?
C6 H62 0.95(2) . ?

loop_
_cod_related_entry_id
_cod_related_entry_database
_cod_related_entry_code
1 ChemSpider 29338083
